data_7249535
loop_
_publ_author_name
'Kaur, Sarabjeet'
'Harvey, Jeremy'
'Van Meervelt, Luc'
'Kirschhock, Christine E. A.'

_publ_section_title
;
 Crystal structures of potassium and cesium salts of adenine: the role of
 alkali cations
;
_journal_issue 48
_journal_name_full CrystEngComm
_journal_page_first 6805
_journal_page_last 6812
_journal_paper_doi 10.1039/D4CE00892H
_journal_volume 26
_journal_year 2024
_chemical_formula_moiety 'C5 H4 Cs N5'
_chemical_formula_sum 'C5 H4 Cs N5'
_chemical_formula_weight 267.04
_space_group_crystal_system orthorhombic
_space_group_IT_number 60
_space_group_name_Hall '-P 2n 2ab'
_space_group_name_H-M_alt 'P b c n'
_atom_sites_solution_hydrogens mixed
_atom_sites_solution_primary dual
_audit_creation_date 2022-11-14
_audit_creation_method
;
Olex2 1.3
(compiled 2020.11.12 svn.r5f609507 for OlexSys, GUI svn.r6408)
;
_audit_update_record
;
2024-06-21 deposited with the CCDC.	2024-10-21 downloaded from the CCDC.
;
_cell_angle_alpha 90
_cell_angle_beta 90
_cell_angle_gamma 90
_cell_formula_units_Z 8
_cell_length_a 12.7149(8)
_cell_length_b 11.1762(8)
_cell_length_c 10.8144(9)
_cell_measurement_reflns_used 4030
_cell_measurement_temperature 293(2)
_cell_measurement_theta_max 29.1370
_cell_measurement_theta_min 3.0620
_cell_volume 1536.77(19)
_computing_cell_refinement 'CrysAlisPro 1.171.40.25a (Rigaku OD, 2018)'
_computing_data_collection 'CrysAlisPro 1.171.40.25a (Rigaku OD, 2018)'
_computing_data_reduction 'CrysAlisPro 1.171.40.25a (Rigaku OD, 2018)'
_computing_molecular_graphics 'Olex2 1.3 (Dolomanov et al., 2009)'
_computing_publication_material 'Olex2 1.3 (Dolomanov et al., 2009)'
_computing_structure_refinement 'SHELXL 2016/4 (Sheldrick, 2015)'
_computing_structure_solution 'SHELXT 2014/5 (Sheldrick, 2014)'
_diffrn_ambient_temperature 293(2)
_diffrn_detector 'CCD plate'
_diffrn_detector_area_resol_mean 15.9631
_diffrn_detector_type Eos
_diffrn_measured_fraction_theta_full 0.999
_diffrn_measured_fraction_theta_max 0.999
_diffrn_measurement_details
;
List of Runs (angles in degrees, time in seconds):

  # Type    Start    End  Width  t~exp~   \w     \q     \k     \f   Frames
#--------------------------------------------------------------------------
  1  \w    -94.00 -34.00   1.00    2.50    --  -17.15 178.00  60.00   60
  2  \w    -25.00  92.00   1.00    2.50    --   19.03  19.00  60.00  117
  3  \w    -87.00 -62.00   1.00    2.50    --  -17.15 -77.00-150.00   25
  4  \w    -43.00  55.00   1.00    2.50    --  -17.15  38.00 -30.00   98
;
_diffrn_measurement_device 'four-circle diffractometer'
_diffrn_measurement_device_type 'SuperNova, Single source at offset/far, Eos'
_diffrn_measurement_method '\w scans'
_diffrn_orient_matrix_type 'CrysAlisPro convention (1999,Acta A55,543-557)'
_diffrn_orient_matrix_UB_11 -0.0235396000
_diffrn_orient_matrix_UB_12 0.0353504000
_diffrn_orient_matrix_UB_13 -0.0469545000
_diffrn_orient_matrix_UB_21 0.0294668000
_diffrn_orient_matrix_UB_22 -0.0311588000
_diffrn_orient_matrix_UB_23 -0.0453976000
_diffrn_orient_matrix_UB_31 -0.0411516000
_diffrn_orient_matrix_UB_32 -0.0424729000
_diffrn_orient_matrix_UB_33 -0.0058685000
_diffrn_radiation_monochromator mirror
_diffrn_radiation_probe x-ray
_diffrn_radiation_type 'Mo K\a'
_diffrn_radiation_wavelength 0.71073
_diffrn_reflns_av_R_equivalents 0.0365
_diffrn_reflns_av_unetI/netI 0.0258
_diffrn_reflns_Laue_measured_fraction_full 0.999
_diffrn_reflns_Laue_measured_fraction_max 0.999
_diffrn_reflns_limit_h_max 15
_diffrn_reflns_limit_h_min -15
_diffrn_reflns_limit_k_max 13
_diffrn_reflns_limit_k_min -13
_diffrn_reflns_limit_l_max 13
_diffrn_reflns_limit_l_min -13
_diffrn_reflns_number 8275
_diffrn_reflns_point_group_measured_fraction_full 0.999
_diffrn_reflns_point_group_measured_fraction_max 0.999
_diffrn_reflns_theta_full 25.242
_diffrn_reflns_theta_max 26.356
_diffrn_reflns_theta_min 3.072
_diffrn_source 'micro-focus sealed X-ray tube'
_diffrn_source_type 'SuperNova (Mo) X-ray Source'
_exptl_absorpt_coefficient_mu 4.757
_exptl_absorpt_correction_T_max 1.00000
_exptl_absorpt_correction_T_min 0.49290
_exptl_absorpt_correction_type multi-scan
_exptl_absorpt_process_details
;
CrysAlisPro 1.171.40.25a (Rigaku Oxford Diffraction, 2018)
Empirical absorption correction using spherical harmonics,
 implemented in SCALE3 ABSPACK scaling algorithm.
;
_exptl_crystal_colour pink
_exptl_crystal_colour_primary pink
_exptl_crystal_density_diffrn 2.308
_exptl_crystal_description block
_exptl_crystal_F_000 992
_exptl_crystal_size_max 0.5
_exptl_crystal_size_mid 0.5
_exptl_crystal_size_min 0.3
_refine_diff_density_max 2.777
_refine_diff_density_min -3.401
_refine_diff_density_rms 0.190
_refine_ls_extinction_method none
_refine_ls_goodness_of_fit_ref 1.113
_refine_ls_hydrogen_treatment mixed
_refine_ls_matrix_type full
_refine_ls_number_parameters 108
_refine_ls_number_reflns 1571
_refine_ls_number_restraints 0
_refine_ls_restrained_S_all 1.113
_refine_ls_R_factor_all 0.0625
_refine_ls_R_factor_gt 0.0551
_refine_ls_shift/su_max 0.000
_refine_ls_shift/su_mean 0.000
_refine_ls_structure_factor_coef Fsqd
_refine_ls_weighting_details 'w=1/[\s^2^(Fo^2^)+(0.0521P)^2^+16.5633P] where P=(Fo^2^+2Fc^2^)/3'
_refine_ls_weighting_scheme calc
_refine_ls_wR_factor_gt 0.1358
_refine_ls_wR_factor_ref 0.1415
_reflns_Friedel_coverage 0.000
_reflns_number_gt 1336
_reflns_number_total 1571
_reflns_threshold_expression 'I > 2\s(I)'
_cod_data_source_file d4ce00892h2.cif
_cod_data_source_block ck104
_cod_depositor_comments 'Adding full bibliography for 7249534--7249535.cif.'
_cod_database_code 7249535
_shelx_shelxl_version_number 2016/4
_chemical_oxdiff_formula C5H4N5Cs1
_chemical_oxdiff_usercomment 'Cs adenine'
_shelx_space_group_comment
;
The symmetry employed for this shelxl refinement is uniquely defined
by the following loop, which should always be used as a source of
symmetry information in preference to the above space-group names.
They are only intended as comments.
;
_shelx_estimated_absorpt_t_max 0.329
_shelx_estimated_absorpt_t_min 0.200
_diffrn_oxdiff_ac4_digest_frames
;
017a3f1033c37a4ed9412e60b250994e7600028f87a
;
_reflns_odcompleteness_completeness 99.78
_reflns_odcompleteness_iscentric 1
_reflns_odcompleteness_theta 26.32
_olex2_refinement_description
;
1. Fixed Uiso
 At 1.2 times of:
  All C(H) groups, All N(H,H) groups
2.a Aromatic/amide H refined with riding coordinates:
 C2(H2), C8(H8)
;
_olex2_date_sample_data_collection 2022-11-10
_olex2_date_sample_submission 2022-11-10
_olex2_submission_special_instructions 'No special instructions were received'
_oxdiff_exptl_absorpt_empirical_details
;
Empirical correction (ABSPACK) includes:
- Absorption correction using spherical harmonics
- Frame scaling
;
_oxdiff_exptl_absorpt_empirical_full_max 1.485
_oxdiff_exptl_absorpt_empirical_full_min 0.745

loop_
_space_group_symop_operation_xyz
'x, y, z'
'-x+1/2, -y+1/2, z+1/2'
'x+1/2, -y+1/2, -z'
'-x, y, -z+1/2'
'-x, -y, -z'
'x-1/2, y-1/2, -z-1/2'
'-x-1/2, y-1/2, z'
'x, -y, z-1/2'

loop_
_atom_site_label
_atom_site_type_symbol
_atom_site_fract_x
_atom_site_fract_y
_atom_site_fract_z
_atom_site_U_iso_or_equiv
_atom_site_adp_type
_atom_site_occupancy
_atom_site_site_symmetry_order
_atom_site_calc_flag
_atom_site_refinement_flags_posn
_atom_site_refinement_flags_adp
_atom_site_refinement_flags_occupancy
_atom_site_disorder_assembly
_atom_site_disorder_group
N1 N 0.3652(5) 0.2535(6) 0.0019(7) 0.0376(15) Uani 1 1 d . . . . .
C2 C 0.2607(6) 0.2688(8) -0.0050(8) 0.0424(19) Uani 1 1 d . . . . .
H2 H 0.237651 0.328573 -0.058354 0.051 Uiso 1 1 calc R U . . .
N3 N 0.1861(5) 0.2093(6) 0.0549(7) 0.0375(15) Uani 1 1 d . . . . .
C4 C 0.2260(5) 0.1252(7) 0.1339(7) 0.0336(17) Uani 1 1 d . . . . .
C5 C 0.3328(6) 0.1026(7) 0.1494(7) 0.0342(16) Uani 1 1 d . . . . .
C6 C 0.4040(6) 0.1690(7) 0.0792(7) 0.0343(16) Uani 1 1 d . . . . .
N7 N 0.3486(6) 0.0134(6) 0.2330(7) 0.0422(17) Uani 1 1 d . . . . .
C8 C 0.2477(7) -0.0111(8) 0.2657(8) 0.0429(19) Uani 1 1 d . . . . .
H8 H 0.232055 -0.068733 0.324934 0.051 Uiso 1 1 calc R U . . .
N9 N 0.1708(5) 0.0519(6) 0.2084(7) 0.0396(15) Uani 1 1 d . . . . .
N10 N 0.5104(5) 0.1527(8) 0.0839(8) 0.0483(19) Uani 1 1 d . . . . .
H10A H 0.540(8) 0.096(9) 0.138(9) 0.058 Uiso 1 1 d . U . . .
H10B H 0.562(8) 0.197(8) 0.044(9) 0.058 Uiso 1 1 d . U . . .
Cs11 Cs 0.500000 -0.20885(6) 0.250000 0.0332(2) Uani 1 2 d S T P . .
Cs12 Cs 0.000000 0.000000 0.000000 0.0998(6) Uani 1 2 d S . P . .

loop_
_atom_site_aniso_label
_atom_site_aniso_U_11
_atom_site_aniso_U_22
_atom_site_aniso_U_33
_atom_site_aniso_U_23
_atom_site_aniso_U_13
_atom_site_aniso_U_12
N1 0.025(3) 0.042(4) 0.045(4) 0.007(3) 0.003(3) 0.002(3)
C2 0.030(4) 0.047(5) 0.051(5) 0.004(4) 0.003(4) 0.003(4)
N3 0.021(3) 0.047(4) 0.045(4) -0.001(3) 0.001(3) 0.000(3)
C4 0.021(3) 0.038(4) 0.042(4) -0.013(3) -0.006(3) 0.006(3)
C5 0.024(3) 0.038(4) 0.041(4) -0.004(3) -0.001(3) 0.003(3)
C6 0.023(3) 0.046(4) 0.034(4) -0.001(3) 0.001(3) -0.001(3)
N7 0.037(4) 0.043(4) 0.046(4) 0.012(3) -0.005(3) 0.004(3)
C8 0.033(4) 0.044(5) 0.051(5) 0.009(4) 0.003(4) 0.003(4)
N9 0.030(3) 0.043(4) 0.046(4) 0.000(3) -0.003(3) -0.003(3)
N10 0.020(3) 0.071(5) 0.054(5) 0.014(4) 0.002(3) 0.002(3)
Cs11 0.0265(4) 0.0364(4) 0.0367(4) 0.000 -0.0015(3) 0.000
Cs12 0.0582(6) 0.0422(5) 0.1990(15) -0.0389(7) -0.0749(8) 0.0127(4)

loop_
_atom_type_symbol
_atom_type_description
_atom_type_scat_dispersion_real
_atom_type_scat_dispersion_imag
_atom_type_scat_source
C C 0.0033 0.0016 'International Tables Vol C Tables 4.2.6.8 and 6.1.1.4'
H H 0.0000 0.0000 'International Tables Vol C Tables 4.2.6.8 and 6.1.1.4'
Cs Cs -0.3680 2.1192 'International Tables Vol C Tables 4.2.6.8 and 6.1.1.4'
N N 0.0061 0.0033 'International Tables Vol C Tables 4.2.6.8 and 6.1.1.4'

loop_
_geom_angle_atom_site_label_1
_geom_angle_atom_site_label_2
_geom_angle_atom_site_label_3
_geom_angle
_geom_angle_site_symmetry_1
_geom_angle_site_symmetry_3
_geom_angle_publ_flag
C2 N1 C6 119.0(7) . . ?
C2 N1 Cs11 119.6(5) . 5_655 ?
C2 N1 Cs12 114.5(5) . 3 ?
C6 N1 Cs11 102.6(5) . 5_655 ?
C6 N1 Cs12 113.8(5) . 3 ?
Cs12 N1 Cs11 81.19(15) 3 5_655 ?
N1 C2 H2 116.0 . . ?
N3 C2 N1 128.0(8) . . ?
N3 C2 H2 116.0 . . ?
C2 N3 C4 112.6(7) . . ?
C2 N3 Cs11 133.3(5) . 6_566 ?
C2 N3 Cs12 139.6(6) . . ?
C4 N3 Cs11 93.3(4) . 6_566 ?
C4 N3 Cs12 83.9(4) . . ?
Cs11 N3 Cs12 78.59(13) 6_566 . ?
N3 C4 C5 124.2(7) . . ?
N3 C4 Cs11 64.7(4) . 6_566 ?
N3 C4 Cs12 73.3(4) . . ?
C5 C4 Cs11 145.1(5) . 6_566 ?
C5 C4 Cs12 141.0(5) . . ?
N9 C4 N3 126.8(7) . . ?
N9 C4 C5 109.0(7) . . ?
N9 C4 Cs11 72.1(4) . 6_566 ?
N9 C4 Cs12 65.0(4) . . ?
Cs12 C4 Cs11 72.50(13) . 6_566 ?
C4 C5 C6 118.1(7) . . ?
N7 C5 C4 110.9(7) . . ?
N7 C5 C6 130.9(7) . . ?
N1 C6 C5 118.0(7) . . ?
N1 C6 N10 118.5(7) . . ?
N1 C6 Cs11 57.0(4) . 5_655 ?
C5 C6 Cs11 141.5(5) . 5_655 ?
N10 C6 C5 123.5(8) . . ?
N10 C6 Cs11 74.5(5) . 5_655 ?
C5 N7 Cs11 135.0(5) . . ?
C8 N7 C5 100.4(7) . . ?
C8 N7 Cs11 113.8(5) . . ?
N7 C8 H8 121.4 . . ?
N7 C8 Cs11 47.6(4) . . ?
N9 C8 N7 117.2(7) . . ?
N9 C8 H8 121.4 . . ?
N9 C8 Cs11 150.3(6) . . ?
Cs11 C8 H8 79.2 . . ?
C4 N9 C8 102.3(6) . . ?
C4 N9 Cs11 86.3(4) . 6_566 ?
C4 N9 Cs12 92.4(4) . . ?
C8 N9 Cs11 142.4(6) . 6_566 ?
C8 N9 Cs12 136.2(6) . . ?
Cs12 N9 Cs11 78.78(15) . 6_566 ?
C6 N10 H10A 120(6) . . ?
C6 N10 H10B 128(6) . . ?
C6 N10 Cs11 84.5(5) . 5_655 ?
H10A N10 H10B 111(9) . . ?
Cs11 N10 H10A 138(6) 5_655 . ?
Cs11 N10 H10B 59(6) 5_655 . ?
N1 Cs11 N1 162.4(2) 5_655 8_556 ?
N1 Cs11 N3 96.61(16) 8_556 7_655 ?
N1 Cs11 N3 78.47(16) 5_655 7_655 ?
N1 Cs11 N3 96.61(16) 5_655 6_656 ?
N1 Cs11 N3 78.47(16) 8_556 6_656 ?
N1 Cs11 C4 92.79(16) 5_655 7_655 ?
N1 Cs11 C4 92.79(16) 8_556 6_656 ?
N1 Cs11 C4 78.20(16) 8_556 7_655 ?
N1 Cs11 C4 78.20(16) 5_655 6_656 ?
N1 Cs11 N9 95.91(17) 5_655 7_655 ?
N1 Cs11 N9 70.21(17) 5_655 6_656 ?
N1 Cs11 N9 70.21(17) 8_556 7_655 ?
N1 Cs11 N9 95.91(17) 8_556 6_656 ?
N1 Cs11 N10 38.88(16) 5_655 5_655 ?
N1 Cs11 N10 38.88(16) 8_556 8_556 ?
N1 Cs11 N10 146.18(15) 5_655 8_556 ?
N1 Cs11 N10 146.18(15) 8_556 5_655 ?
N3 Cs11 N3 147.8(2) 7_655 6_656 ?
N3 Cs11 C4 130.15(17) 7_655 6_656 ?
N3 Cs11 C4 22.00(17) 7_655 7_655 ?
N3 Cs11 C4 130.15(17) 6_656 7_655 ?
N3 Cs11 C4 22.00(17) 6_656 6_656 ?
N3 Cs11 N9 108.52(16) 6_656 7_655 ?
N3 Cs11 N9 108.52(16) 7_655 6_656 ?
N3 Cs11 N9 41.89(17) 6_656 6_656 ?
N3 Cs11 N9 41.89(17) 7_655 7_655 ?
N3 Cs11 N10 52.56(16) 7_655 5_655 ?
N3 Cs11 N10 134.66(15) 7_655 8_556 ?
N3 Cs11 N10 134.66(15) 6_656 5_655 ?
N3 Cs11 N10 52.56(16) 6_656 8_556 ?
C4 Cs11 C4 118.8(2) 7_655 6_656 ?
C4 Cs11 N10 73.70(17) 6_656 8_556 ?
C4 Cs11 N10 117.06(16) 6_656 5_655 ?
C4 Cs11 N10 73.70(17) 7_655 5_655 ?
C4 Cs11 N10 117.06(16) 7_655 8_556 ?
N7 Cs11 N1 113.18(18) 4_655 8_556 ?
N7 Cs11 N1 81.25(18) 4_655 5_655 ?
N7 Cs11 N1 113.18(18) . 5_655 ?
N7 Cs11 N1 81.25(18) . 8_556 ?
N7 Cs11 N3 75.09(18) 4_655 6_656 ?
N7 Cs11 N3 75.09(18) . 7_655 ?
N7 Cs11 N3 134.02(18) . 6_656 ?
N7 Cs11 N3 134.02(18) 4_655 7_655 ?
N7 Cs11 C4 154.72(19) 4_655 7_655 ?
N7 Cs11 C4 84.20(18) . 7_655 ?
N7 Cs11 C4 84.20(18) 4_655 6_656 ?
N7 Cs11 C4 154.72(19) . 6_656 ?
N7 Cs11 N7 75.8(3) 4_655 . ?
N7 Cs11 N9 102.55(17) . 7_655 ?
N7 Cs11 N9 175.72(18) 4_655 7_655 ?
N7 Cs11 N9 175.72(18) . 6_656 ?
N7 Cs11 N9 102.55(17) 4_655 6_656 ?
N7 Cs11 N10 86.82(18) . 8_556 ?
N7 Cs11 N10 77.60(18) . 5_655 ?
N7 Cs11 N10 86.82(18) 4_655 5_655 ?
N7 Cs11 N10 77.60(18) 4_655 8_556 ?
N9 Cs11 C4 21.65(17) 6_656 6_656 ?
N9 Cs11 C4 98.38(17) 7_655 6_656 ?
N9 Cs11 C4 98.38(17) 6_656 7_655 ?
N9 Cs11 C4 21.65(17) 7_655 7_655 ?
N9 Cs11 N9 79.3(2) 7_655 6_656 ?
N9 Cs11 N10 106.36(17) 7_655 8_556 ?
N9 Cs11 N10 106.36(17) 6_656 5_655 ?
N9 Cs11 N10 88.96(17) 6_656 8_556 ?
N9 Cs11 N10 88.96(17) 7_655 5_655 ?
N10 Cs11 N10 160.3(3) 8_556 5_655 ?
N1 Cs12 N1 180.00(18) 7_655 3_455 ?
N1 Cs12 N3 77.48(15) 7_655 5 ?
N1 Cs12 N3 102.52(15) 3_455 5 ?
N1 Cs12 N3 77.48(15) 3_455 . ?
N1 Cs12 N3 102.52(15) 7_655 . ?
N1 Cs12 C4 84.46(16) 7_655 . ?
N1 Cs12 C4 84.46(16) 3_455 5 ?
N1 Cs12 C4 95.54(16) 7_655 5 ?
N1 Cs12 C4 95.54(16) 3_455 . ?
N1 Cs12 Cs11 130.47(12) 3_455 2_544 ?
N1 Cs12 Cs11 130.47(12) 7_655 6_566 ?
N1 Cs12 Cs11 49.53(12) 3_455 6_566 ?
N1 Cs12 Cs11 49.53(12) 7_655 2_544 ?
N1 Cs12 Cs12 90.36(12) 7_655 4_554 ?
N1 Cs12 Cs12 90.36(12) 3_455 4 ?
N1 Cs12 Cs12 89.64(12) 7_655 4 ?
N1 Cs12 Cs12 89.64(12) 3_455 4_554 ?
N3 Cs12 N3 180.0 5 . ?
N3 Cs12 C4 22.80(17) . . ?
N3 Cs12 C4 157.20(17) 5 . ?
N3 Cs12 C4 22.80(17) 5 5 ?
N3 Cs12 C4 157.20(17) . 5 ?
N3 Cs12 Cs11 49.86(11) 5 2_544 ?
N3 Cs12 Cs11 130.14(11) 5 6_566 ?
N3 Cs12 Cs11 49.86(11) . 6_566 ?
N3 Cs12 Cs11 130.14(11) . 2_544 ?
N3 Cs12 Cs12 100.12(12) . 4_554 ?
N3 Cs12 Cs12 79.88(12) 5 4_554 ?
N3 Cs12 Cs12 100.12(12) 5 4 ?
N3 Cs12 Cs12 79.88(12) . 4 ?
C4 Cs12 C4 180.0 5 . ?
C4 Cs12 Cs11 55.22(11) . 6_566 ?
C4 Cs12 Cs11 55.22(11) 5 2_544 ?
C4 Cs12 Cs11 124.78(11) . 2_544 ?
C4 Cs12 Cs11 124.78(11) 5 6_566 ?
C4 Cs12 Cs12 114.37(13) 5 4 ?
C4 Cs12 Cs12 65.63(13) 5 4_554 ?
C4 Cs12 Cs12 65.63(13) . 4 ?
C4 Cs12 Cs12 114.37(13) . 4_554 ?
N9 Cs12 N1 77.88(17) . 7_655 ?
N9 Cs12 N1 102.12(17) . 3_455 ?
N9 Cs12 N1 102.12(17) 5 7_655 ?
N9 Cs12 N1 77.88(17) 5 3_455 ?
N9 Cs12 N3 43.27(17) . . ?
N9 Cs12 N3 136.73(17) 5 . ?
N9 Cs12 N3 136.73(17) . 5 ?
N9 Cs12 N3 43.27(17) 5 5 ?
N9 Cs12 C4 22.55(18) 5 5 ?
N9 Cs12 C4 157.45(18) 5 . ?
N9 Cs12 C4 22.55(18) . . ?
N9 Cs12 C4 157.45(18) . 5 ?
N9 Cs12 N9 180.0 . 5 ?
N9 Cs12 Cs11 126.35(13) . 2_544 ?
N9 Cs12 Cs11 53.65(13) . 6_566 ?
N9 Cs12 Cs11 126.35(13) 5 6_566 ?
N9 Cs12 Cs11 53.65(13) 5 2_544 ?
N9 Cs12 Cs12 44.92(13) 5 4_554 ?
N9 Cs12 Cs12 135.08(13) . 4_554 ?
N9 Cs12 Cs12 135.08(13) 5 4 ?
N9 Cs12 Cs12 44.92(13) . 4 ?
Cs11 Cs12 Cs11 180.0 6_566 2_544 ?
Cs11 Cs12 Cs12 129.722(7) 6_566 4_554 ?
Cs11 Cs12 Cs12 50.278(7) 6_566 4 ?
Cs11 Cs12 Cs12 50.278(7) 2_544 4_554 ?
Cs11 Cs12 Cs12 129.722(7) 2_544 4 ?
Cs12 Cs12 Cs12 180.0 4 4_554 ?

loop_
_geom_bond_atom_site_label_1
_geom_bond_atom_site_label_2
_geom_bond_distance
_geom_bond_site_symmetry_2
_geom_bond_publ_flag
N1 C2 1.343(10) . ?
N1 C6 1.354(10) . ?
N1 Cs11 3.257(7) 5_655 ?
N1 Cs12 3.245(7) 3 ?
C2 H2 0.9300 . ?
C2 N3 1.327(10) . ?
N3 C4 1.367(10) . ?
N3 Cs11 3.299(6) 6_566 ?
N3 Cs12 3.380(6) . ?
C4 C5 1.391(10) . ?
C4 N9 1.347(10) . ?
C4 Cs11 3.644(7) 6_566 ?
C4 Cs12 3.509(7) . ?
C5 C6 1.396(11) . ?
C5 N7 1.361(10) . ?
C6 N10 1.365(9) . ?
C6 Cs11 3.790(8) 5_655 ?
N7 C8 1.358(11) . ?
N7 Cs11 3.148(7) . ?
C8 H8 0.9300 . ?
C8 N9 1.355(11) . ?
C8 Cs11 3.899(9) . ?
N9 Cs11 3.474(7) 6_566 ?
N9 Cs12 3.183(7) . ?
N10 H10A 0.94(10) . ?
N10 H10B 0.93(10) . ?
N10 Cs11 3.668(8) 5_655 ?
Cs11 N1 3.257(7) 5_655 ?
Cs11 N1 3.257(7) 8_556 ?
Cs11 N3 3.299(6) 6_656 ?
Cs11 N3 3.299(6) 7_655 ?
Cs11 C4 3.644(7) 6_656 ?
Cs11 C4 3.644(7) 7_655 ?
Cs11 N7 3.148(7) 4_655 ?
Cs11 N9 3.474(7) 7_655 ?
Cs11 N9 3.474(7) 6_656 ?
Cs11 N10 3.668(8) 5_655 ?
Cs11 N10 3.668(8) 8_556 ?
Cs12 N1 3.245(7) 3_455 ?
Cs12 N1 3.245(7) 7_655 ?
Cs12 N3 3.380(6) 5 ?
Cs12 C4 3.509(7) 5 ?
Cs12 N9 3.183(7) 5 ?
Cs12 Cs11 4.2306(6) 2_544 ?
Cs12 Cs11 4.2306(6) 6_566 ?
Cs12 Cs12 5.4072(5) 4 ?
Cs12 Cs12 5.4072(5) 4_554 ?

loop_
_geom_torsion_atom_site_label_1
_geom_torsion_atom_site_label_2
_geom_torsion_atom_site_label_3
_geom_torsion_atom_site_label_4
_geom_torsion
_geom_torsion_site_symmetry_1
_geom_torsion_site_symmetry_2
_geom_torsion_site_symmetry_3
_geom_torsion_site_symmetry_4
_geom_torsion_publ_flag
N1 C2 N3 C4 1.6(13) . . . . ?
N1 C2 N3 Cs11 120.1(8) . . . 6_566 ?
N1 C2 N3 Cs12 -106.5(10) . . . . ?
N1 C6 N10 Cs11 -37.4(7) . . . 5_655 ?
C2 N1 C6 C5 -0.8(12) . . . . ?
C2 N1 C6 N10 178.9(8) . . . . ?
C2 N1 C6 Cs11 134.6(8) . . . 5_655 ?
C2 N3 C4 C5 -0.7(11) . . . . ?
C2 N3 C4 N9 179.0(8) . . . . ?
C2 N3 C4 Cs11 140.2(7) . . . 6_566 ?
C2 N3 C4 Cs12 -141.7(7) . . . . ?
N3 C4 C5 C6 -0.7(12) . . . . ?
N3 C4 C5 N7 -179.4(7) . . . . ?
N3 C4 N9 C8 -179.6(8) . . . . ?
N3 C4 N9 Cs11 -36.6(7) . . . 6_566 ?
N3 C4 N9 Cs12 42.0(8) . . . . ?
C4 C5 C6 N1 1.5(11) . . . . ?
C4 C5 C6 N10 -178.2(8) . . . . ?
C4 C5 C6 Cs11 -69.8(10) . . . 5_655 ?
C4 C5 N7 C8 -1.4(9) . . . . ?
C4 C5 N7 Cs11 138.5(6) . . . . ?
C5 C4 N9 C8 0.2(9) . . . . ?
C5 C4 N9 Cs11 143.2(6) . . . 6_566 ?
C5 C4 N9 Cs12 -138.2(5) . . . . ?
C5 C6 N10 Cs11 142.2(8) . . . 5_655 ?
C5 N7 C8 N9 1.7(10) . . . . ?
C5 N7 C8 Cs11 150.2(8) . . . . ?
C6 N1 C2 N3 -0.9(14) . . . . ?
C6 C5 N7 C8 -179.8(9) . . . . ?
C6 C5 N7 Cs11 -39.9(13) . . . . ?
N7 C5 C6 N1 179.8(8) . . . . ?
N7 C5 C6 N10 0.2(14) . . . . ?
N7 C5 C6 Cs11 108.6(10) . . . 5_655 ?
N7 C8 N9 C4 -1.2(10) . . . . ?
N7 C8 N9 Cs11 -101.3(10) . . . 6_566 ?
N7 C8 N9 Cs12 105.7(9) . . . . ?
N9 C4 C5 C6 179.5(7) . . . . ?
N9 C4 C5 N7 0.8(9) . . . . ?
Cs11 N1 C2 N3 126.1(8) 5_655 . . . ?
Cs11 N1 C6 C5 -135.4(6) 5_655 . . . ?
Cs11 N1 C6 N10 44.3(8) 5_655 . . . ?
Cs11 N3 C4 C5 -140.9(7) 6_566 . . . ?
Cs11 N3 C4 N9 38.9(8) 6_566 . . . ?
Cs11 N3 C4 Cs12 78.15(14) 6_566 . . . ?
Cs11 C4 C5 C6 -94.8(11) 6_566 . . . ?
Cs11 C4 C5 N7 86.5(10) 6_566 . . . ?
Cs11 C4 N9 C8 -143.0(6) 6_566 . . . ?
Cs11 C4 N9 Cs12 78.59(15) 6_566 . . . ?
Cs11 N7 C8 N9 -148.5(6) . . . . ?
Cs11 C8 N9 C4 -52.3(13) . . . . ?
Cs11 C8 N9 Cs11 -152.4(6) . . . 6_566 ?
Cs11 C8 N9 Cs12 54.5(15) . . . . ?
Cs12 N1 C2 N3 -140.2(8) 3 . . . ?
Cs12 N1 C6 C5 138.8(6) 3 . . . ?
Cs12 N1 C6 N10 -41.5(9) 3 . . . ?
Cs12 N1 C6 Cs11 -85.8(3) 3 . . 5_655 ?
Cs12 N3 C4 C5 141.0(7) . . . . ?
Cs12 N3 C4 N9 -39.3(7) . . . . ?
Cs12 N3 C4 Cs11 -78.15(14) . . . 6_566 ?
Cs12 C4 C5 C6 106.0(9) . . . . ?
Cs12 C4 C5 N7 -72.7(11) . . . . ?
Cs12 C4 N9 C8 138.4(6) . . . . ?
Cs12 C4 N9 Cs11 -78.59(15) . . . 6_566 ?
